data_4087516
loop_
_publ_author_name
'Johnson, Sara A.'
'Kiernicki, John J.'
'Fanwick, Phillip E.'
'Bart, Suzanne C.'

_publ_section_title
;
 New Benzylpotassium Reagents and Their Utility for the Synthesis of
 Homoleptic Uranium(IV) Benzyl Derivatives
;
_journal_issue 12
_journal_name_full Organometallics
_journal_page_first 2889
_journal_paper_doi 10.1021/acs.organomet.5b00212
_journal_volume 34
_journal_year 2015
_chemical_formula_moiety 'C24 H24 N4 U1'
_chemical_formula_sum 'C24 H24 N4 U'
_chemical_formula_weight 606.50
_space_group_crystal_system monoclinic
_space_group_IT_number 14
_space_group_name_Hall '-P 2yn'
_space_group_name_H-M_alt 'P 1 21/n 1'
_atom_sites_solution_hydrogens geom
_atom_sites_solution_primary heavy
_atom_sites_solution_secondary difmap
_audit_creation_method SHELXL-2013
_cell_angle_alpha 90
_cell_angle_beta 113.6430(10)
_cell_angle_gamma 90
_cell_formula_units_Z 4
_cell_length_a 8.85450(10)
_cell_length_b 26.6410(5)
_cell_length_c 10.0542(2)
_cell_measurement_reflns_used 15651
_cell_measurement_temperature 200(2)
_cell_measurement_theta_max 29.538
_cell_measurement_theta_min 1.529
_cell_volume 2172.64(7)
_computing_cell_refinement 'HKL2000 (Otwinowski & Minor, 1997)'
_computing_data_collection 'Nonius Collect (Nonius, 1998)'
_computing_data_reduction 'HKL2000 (Otwinowski & Minor, 1997)'
_computing_publication_material 'local programs'
_computing_structure_refinement 'SHELXL-2013 (Sheldrick, 2013)'
_computing_structure_solution 'DIRDIF/PATTY (Burskens, et. al,. 2008)'
_diffrn_ambient_temperature 200(2)
_diffrn_measured_fraction_theta_full 1.000
_diffrn_measured_fraction_theta_max 0.999
_diffrn_measurement_device_type 'Nonius KappaCCD'
_diffrn_measurement_method '\w and \f'
_diffrn_radiation_type MoK\a
_diffrn_radiation_wavelength 0.71073
_diffrn_reflns_av_R_equivalents 0.032
_diffrn_reflns_av_unetI/netI 0.0633
_diffrn_reflns_Laue_measured_fraction_max 0.999
_diffrn_reflns_limit_h_max 12
_diffrn_reflns_limit_h_min -10
_diffrn_reflns_limit_k_max 30
_diffrn_reflns_limit_k_min -36
_diffrn_reflns_limit_l_max 11
_diffrn_reflns_limit_l_min -13
_diffrn_reflns_number 15651
_diffrn_reflns_point_group_measured_fraction_full 1.000
_diffrn_reflns_point_group_measured_fraction_max 0.999
_diffrn_reflns_theta_full 25.242
_diffrn_reflns_theta_max 29.538
_diffrn_reflns_theta_min 1.529
_diffrn_source 'fine focus tube'
_exptl_absorpt_coefficient_mu 7.488
_exptl_absorpt_correction_T_max 0.166
_exptl_absorpt_correction_T_min 0.016
_exptl_absorpt_correction_type multi-scan
_exptl_absorpt_process_details 'SCALEPACK (Otwinowski & Minor, 1997)'
_exptl_crystal_colour red
_exptl_crystal_density_diffrn 1.854
_exptl_crystal_description chunk
_exptl_crystal_F_000 1152
_exptl_crystal_size_max 0.600
_exptl_crystal_size_mid 0.420
_exptl_crystal_size_min 0.240
_refine_diff_density_max 0.923
_refine_diff_density_min -1.418
_refine_diff_density_rms 0.128
_refine_ls_extinction_method none
_refine_ls_goodness_of_fit_ref 0.953
_refine_ls_hydrogen_treatment constr
_refine_ls_matrix_type full
_refine_ls_number_parameters 262
_refine_ls_number_reflns 6065
_refine_ls_number_restraints 0
_refine_ls_restrained_S_all 0.953
_refine_ls_R_factor_all 0.0577
_refine_ls_R_factor_gt 0.0306
_refine_ls_shift/su_max 0.000
_refine_ls_shift/su_mean 0.000
_refine_ls_structure_factor_coef Fsqd
_refine_ls_weighting_details 'w=1/[\s^2^(Fo^2^)+(0.0195P)^2^] where P=(Fo^2^+2Fc^2^)/3'
_refine_ls_weighting_scheme calc
_refine_ls_wR_factor_gt 0.0551
_refine_ls_wR_factor_ref 0.0609
_reflns_Friedel_coverage 0.000
_reflns_number_gt 4271
_reflns_number_total 6065
_reflns_threshold_expression 'I > 2\s(I)'
_cod_data_source_file om5b00212_si_003.cif
_cod_data_source_block SAJ03
_cod_original_sg_symbol_H-M 'P 21/n'
_cod_database_code 4087516
_shelx_space_group_comment
;
The symmetry employed for this shelxl refinement is uniquely defined
by the following loop, which should always be used as a source of
symmetry information in preference to the above space-group names.
They are only intended as comments.
;
_shelx_estimated_absorpt_t_min 0.094
_shelx_estimated_absorpt_t_max 0.267
_shelxl_version_number 2013-4

loop_
_space_group_symop_operation_xyz
'x, y, z'
'-x+1/2, y+1/2, -z+1/2'
'-x, -y, -z'
'x-1/2, -y-1/2, z-1/2'

loop_
_atom_site_label
_atom_site_type_symbol
_atom_site_fract_x
_atom_site_fract_y
_atom_site_fract_z
_atom_site_U_iso_or_equiv
_atom_site_adp_type
_atom_site_occupancy
_atom_site_site_symmetry_order
_atom_site_calc_flag
_atom_site_refinement_flags_posn
_atom_site_refinement_flags_adp
U1 U 0.12982(2) 0.13337(2) -0.01487(2) 0.02677(5) Uani 1 1 d . .
N12 N 0.3064(4) 0.06305(11) -0.0215(3) 0.0299(7) Uani 1 1 d . .
N22 N 0.0059(4) 0.14466(11) -0.2801(4) 0.0342(8) Uani 1 1 d . .
N32 N -0.0616(5) 0.19523(13) 0.0099(3) 0.0377(8) Uani 1 1 d . .
N42 N 0.2582(4) 0.13850(11) 0.2497(4) 0.0327(8) Uani 1 1 d . .
C10 C 0.4047(6) 0.14211(14) -0.0396(6) 0.0467(12) Uani 1 1 d . .
H10A H 0.4041 0.1672 -0.1124 0.056 Uiso 1 1 calc R U
H10B H 0.5010 0.1467 0.0537 0.056 Uiso 1 1 calc R U
C11 C 0.3802(5) 0.09210(15) -0.0912(4) 0.0353(10) Uani 1 1 d . .
C13 C 0.2737(5) 0.01428(14) -0.0602(5) 0.0377(10) Uani 1 1 d . .
H13 H 0.2250 -0.0059 -0.0101 0.045 Uiso 1 1 calc R U
C14 C 0.3079(6) -0.00690(17) -0.1681(5) 0.0462(12) Uani 1 1 d . .
H14 H 0.2902 -0.0417 -0.1890 0.055 Uiso 1 1 calc R U
C15 C 0.3690(6) 0.02349(19) -0.2467(5) 0.0537(13) Uani 1 1 d . .
H15 H 0.3877 0.0098 -0.3261 0.064 Uiso 1 1 calc R U
C16 C 0.4025(5) 0.07246(18) -0.2117(5) 0.0455(12) Uani 1 1 d . .
H16 H 0.4408 0.0934 -0.2681 0.055 Uiso 1 1 calc R U
C20 C -0.1297(5) 0.08633(14) -0.1927(4) 0.0342(10) Uani 1 1 d . .
H20A H -0.1319 0.0500 -0.1727 0.041 Uiso 1 1 calc R U
H20B H -0.2357 0.1028 -0.2082 0.041 Uiso 1 1 calc R U
C21 C -0.0668(5) 0.09821(15) -0.2978(4) 0.0328(9) Uani 1 1 d . .
C23 C 0.0680(6) 0.16055(16) -0.3759(4) 0.0407(11) Uani 1 1 d . .
H23 H 0.1130 0.1934 -0.3651 0.049 Uiso 1 1 calc R U
C24 C 0.0688(6) 0.13151(17) -0.4869(5) 0.0499(13) Uani 1 1 d . .
H24 H 0.1108 0.1440 -0.5537 0.060 Uiso 1 1 calc R U
C25 C 0.0062(6) 0.08270(17) -0.4999(5) 0.0477(12) Uani 1 1 d . .
H25 H 0.0071 0.0615 -0.5755 0.057 Uiso 1 1 calc R U
C26 C -0.0555(5) 0.06568(15) -0.4056(4) 0.0387(10) Uani 1 1 d . .
H26 H -0.0916 0.0319 -0.4112 0.046 Uiso 1 1 calc R U
C30 C 0.1717(6) 0.23225(14) 0.0005(5) 0.0494(13) Uani 1 1 d . .
H30A H 0.2847 0.2436 0.0623 0.059 Uiso 1 1 calc R U
H30B H 0.1265 0.2499 -0.0941 0.059 Uiso 1 1 calc R U
C31 C 0.0656(6) 0.22901(15) 0.0703(5) 0.0430(12) Uani 1 1 d . .
C33 C -0.1684(6) 0.18750(17) 0.0732(5) 0.0511(13) Uani 1 1 d . .
H33 H -0.2585 0.1654 0.0266 0.061 Uiso 1 1 calc R U
C34 C -0.1547(8) 0.2095(2) 0.1999(6) 0.0684(17) Uani 1 1 d . .
H34 H -0.2332 0.2035 0.2404 0.082 Uiso 1 1 calc R U
C35 C -0.0195(10) 0.2413(2) 0.2678(6) 0.076(2) Uani 1 1 d . .
H35 H -0.0038 0.2561 0.3582 0.091 Uiso 1 1 calc R U
C36 C 0.0893(7) 0.25139(16) 0.2078(6) 0.0595(16) Uani 1 1 d . .
H36 H 0.1804 0.2730 0.2558 0.071 Uiso 1 1 calc R U
C40 C 0.0761(5) 0.07179(14) 0.1635(4) 0.0319(9) Uani 1 1 d . .
H40A H -0.0172 0.0813 0.1888 0.038 Uiso 1 1 calc R U
H40B H 0.0716 0.0359 0.1365 0.038 Uiso 1 1 calc R U
C41 C 0.2306(5) 0.08818(13) 0.2624(4) 0.0264(9) Uani 1 1 d . .
C43 C 0.4027(6) 0.15938(14) 0.3420(4) 0.0386(11) Uani 1 1 d . .
H43 H 0.4189 0.1943 0.3346 0.046 Uiso 1 1 calc R U
C44 C 0.5242(6) 0.13251(15) 0.4438(5) 0.0448(11) Uani 1 1 d . .
H44 H 0.6215 0.1484 0.5096 0.054 Uiso 1 1 calc R U
C45 C 0.5027(6) 0.08101(15) 0.4493(5) 0.0440(11) Uani 1 1 d . .
H45 H 0.5887 0.0611 0.5162 0.053 Uiso 1 1 calc R U
C46 C 0.3611(5) 0.05902(14) 0.3608(4) 0.0349(10) Uani 1 1 d . .
H46 H 0.3488 0.0237 0.3644 0.042 Uiso 1 1 calc R U

loop_
_atom_site_aniso_label
_atom_site_aniso_U_11
_atom_site_aniso_U_22
_atom_site_aniso_U_33
_atom_site_aniso_U_23
_atom_site_aniso_U_13
_atom_site_aniso_U_12
U1 0.02502(8) 0.02830(9) 0.02449(7) -0.00019(6) 0.00732(6) 0.00007(7)
N12 0.0281(19) 0.0337(19) 0.0280(18) 0.0037(14) 0.0113(15) -0.0010(15)
N22 0.037(2) 0.037(2) 0.0286(18) 0.0045(14) 0.0127(17) 0.0028(15)
N32 0.033(2) 0.045(2) 0.0281(19) 0.0009(15) 0.0053(16) 0.0143(17)
N42 0.031(2) 0.0320(19) 0.0293(18) -0.0045(15) 0.0063(15) 0.0003(16)
C10 0.031(3) 0.046(3) 0.063(3) 0.015(2) 0.019(2) -0.002(2)
C11 0.022(2) 0.042(2) 0.043(3) 0.009(2) 0.014(2) 0.0045(18)
C13 0.030(3) 0.036(2) 0.046(3) 0.006(2) 0.014(2) 0.0046(19)
C14 0.037(3) 0.045(3) 0.049(3) -0.010(2) 0.009(2) 0.007(2)
C15 0.042(3) 0.078(4) 0.041(3) -0.011(3) 0.017(2) 0.018(3)
C16 0.031(3) 0.069(3) 0.043(3) 0.013(2) 0.022(2) 0.012(2)
C20 0.029(2) 0.045(2) 0.025(2) 0.0027(18) 0.0077(18) -0.0010(19)
C21 0.030(2) 0.035(2) 0.023(2) 0.0000(17) -0.0005(17) 0.0016(18)
C23 0.045(3) 0.044(3) 0.035(2) 0.013(2) 0.018(2) 0.004(2)
C24 0.058(4) 0.065(3) 0.035(3) 0.007(2) 0.028(3) 0.008(3)
C25 0.052(3) 0.059(3) 0.032(2) -0.001(2) 0.017(2) 0.012(2)
C26 0.036(3) 0.043(2) 0.030(2) -0.0037(19) 0.006(2) 0.004(2)
C30 0.043(3) 0.028(2) 0.064(3) 0.014(2) 0.007(3) 0.005(2)
C31 0.048(3) 0.028(2) 0.041(3) 0.0029(19) 0.006(2) 0.017(2)
C33 0.043(3) 0.058(3) 0.053(3) 0.006(2) 0.020(3) 0.023(2)
C34 0.089(5) 0.070(4) 0.055(4) 0.005(3) 0.039(4) 0.039(3)
C35 0.126(6) 0.059(4) 0.042(3) 0.000(3) 0.032(4) 0.045(4)
C36 0.076(4) 0.032(3) 0.047(3) -0.009(2) 0.000(3) 0.013(3)
C40 0.031(2) 0.039(2) 0.028(2) -0.0050(17) 0.0145(19) -0.0058(18)
C41 0.030(2) 0.028(2) 0.027(2) 0.0005(16) 0.0164(18) -0.0008(17)
C43 0.040(3) 0.024(2) 0.039(2) -0.0035(18) 0.002(2) -0.0035(19)
C44 0.036(3) 0.047(3) 0.036(2) -0.004(2) -0.001(2) -0.001(2)
C45 0.042(3) 0.039(2) 0.039(3) 0.009(2) 0.004(2) 0.007(2)
C46 0.041(3) 0.029(2) 0.033(2) 0.0048(17) 0.012(2) 0.0023(19)

loop_
_atom_type_symbol
_atom_type_description
_atom_type_scat_dispersion_real
_atom_type_scat_dispersion_imag
_atom_type_scat_source
C C 0.0033 0.0016 'International Tables Vol C Tables 4.2.6.8 and 6.1.1.4'
H H 0.0000 0.0000 'International Tables Vol C Tables 4.2.6.8 and 6.1.1.4'
N N 0.0061 0.0033 'International Tables Vol C Tables 4.2.6.8 and 6.1.1.4'
U U -9.6767 9.6646 'International Tables Vol C Tables 4.2.6.8 and 6.1.1.4'

loop_
_geom_angle_atom_site_label_1
_geom_angle_atom_site_label_2
_geom_angle_atom_site_label_3
_geom_angle
N42 U1 N32 83.72(11)
N42 U1 N12 92.79(10)
N32 U1 N12 171.89(11)
N42 U1 N22 169.72(10)
N32 U1 N22 90.09(11)
N12 U1 N22 94.36(10)
N42 U1 C10 93.17(15)
N32 U1 C10 132.40(12)
N12 U1 C10 54.94(11)
N22 U1 C10 84.93(14)
N42 U1 C20 132.34(12)
N32 U1 C20 86.40(12)
N12 U1 C20 90.60(12)
N22 U1 C20 55.01(11)
C10 U1 C20 126.25(14)
N42 U1 C40 54.58(11)
N32 U1 C40 91.67(12)
N12 U1 C40 80.37(11)
N22 U1 C40 134.11(11)
C10 U1 C40 124.55(13)
C20 U1 C40 79.34(12)
N42 U1 C30 83.56(12)
N32 U1 C30 54.01(13)
N12 U1 C30 133.00(12)
N22 U1 C30 86.16(12)
C10 U1 C30 78.41(14)
C20 U1 C30 125.64(13)
C40 U1 C30 130.00(13)
N42 U1 C31 71.38(11)
N32 U1 C31 29.27(13)
N12 U1 C31 154.89(13)
N22 U1 C31 99.33(11)
C10 U1 C31 105.28(14)
C20 U1 C31 114.50(13)
C40 U1 C31 104.17(13)
C30 U1 C31 29.07(12)
N42 U1 C41 29.10(10)
N32 U1 C41 98.28(11)
N12 U1 C41 75.52(10)
N22 U1 C41 161.07(10)
C10 U1 C41 101.42(13)
C20 U1 C41 108.35(11)
C40 U1 C41 29.45(11)
C30 U1 C41 112.50(12)
C31 U1 C41 96.17(11)
N42 U1 C21 160.48(11)
N32 U1 C21 98.80(11)
N12 U1 C21 82.08(11)
N22 U1 C21 28.98(10)
C10 U1 C21 99.09(14)
C20 U1 C21 29.80(11)
C40 U1 C21 105.92(12)
C30 U1 C21 113.67(13)
C31 U1 C21 119.11(12)
C41 U1 C21 132.22(11)
N42 U1 C11 104.05(12)
N32 U1 C11 159.23(12)
N12 U1 C11 28.87(10)
N22 U1 C11 79.17(12)
C10 U1 C11 29.79(12)
C20 U1 C11 101.43(12)
C40 U1 C11 108.60(12)
C30 U1 C11 107.08(13)
C31 U1 C11 134.94(14)
C41 U1 C11 97.42(11)
C21 U1 C11 80.37(12)
C13 N12 C11 119.0(3)
C13 N12 U1 132.4(3)
C11 N12 U1 91.3(2)
C23 N22 C21 119.5(3)
C23 N22 U1 132.6(3)
C21 N22 U1 90.7(2)
C33 N32 C31 119.6(4)
C33 N32 U1 126.1(3)
C31 N32 U1 90.5(3)
C43 N42 C41 119.2(3)
C43 N42 U1 131.7(3)
C41 N42 U1 91.4(2)
C11 C10 U1 86.4(3)
C11 C10 H10A 114.2
U1 C10 H10A 114.2
C11 C10 H10B 114.2
U1 C10 H10B 114.2
H10A C10 H10B 111.4
N12 C11 C16 119.4(4)
N12 C11 C10 112.2(4)
C16 C11 C10 127.8(4)
N12 C11 U1 59.9(2)
C16 C11 U1 140.5(3)
C10 C11 U1 63.8(2)
N12 C13 C14 122.5(4)
N12 C13 H13 118.8
C14 C13 H13 118.8
C13 C14 C15 118.4(4)
C13 C14 H14 120.8
C15 C14 H14 120.8
C16 C15 C14 120.7(4)
C16 C15 H15 119.7
C14 C15 H15 119.7
C15 C16 C11 119.5(4)
C15 C16 H16 120.3
C11 C16 H16 120.3
C21 C20 U1 84.3(2)
C21 C20 H20A 114.6
U1 C20 H20A 114.6
C21 C20 H20B 114.6
U1 C20 H20B 114.6
H20A C20 H20B 111.7
N22 C21 C20 114.1(3)
N22 C21 C26 118.4(4)
C20 C21 C26 127.0(4)
N22 C21 U1 60.30(18)
C20 C21 U1 65.9(2)
C26 C21 U1 139.8(3)
N22 C23 C24 122.9(4)
N22 C23 H23 118.6
C24 C23 H23 118.6
C23 C24 C25 118.2(4)
C23 C24 H24 120.9
C25 C24 H24 120.9
C26 C25 C24 120.2(4)
C26 C25 H25 119.9
C24 C25 H25 119.9
C25 C26 C21 120.2(4)
C25 C26 H26 119.9
C21 C26 H26 119.9
C31 C30 U1 82.0(2)
C31 C30 H30A 115.0
U1 C30 H30A 115.0
C31 C30 H30B 115.0
U1 C30 H30B 115.0
H30A C30 H30B 112.0
N32 C31 C30 114.7(4)
N32 C31 C36 118.2(5)
C30 C31 C36 126.4(5)
N32 C31 U1 60.3(2)
C30 C31 U1 69.0(2)
C36 C31 U1 134.1(3)
N32 C33 C34 124.0(5)
N32 C33 H33 118.0
C34 C33 H33 118.0
C33 C34 C35 117.0(6)
C33 C34 H34 121.5
C35 C34 H34 121.5
C36 C35 C34 121.7(5)
C36 C35 H35 119.1
C34 C35 H35 119.1
C35 C36 C31 119.3(5)
C35 C36 H36 120.4
C31 C36 H36 120.4
C41 C40 U1 84.1(2)
C41 C40 H40A 114.6
U1 C40 H40A 114.6
C41 C40 H40B 114.6
U1 C40 H40B 114.6
H40A C40 H40B 111.7
N42 C41 C40 113.4(3)
N42 C41 C46 118.3(4)
C40 C41 C46 128.1(3)
N42 C41 U1 59.52(19)
C40 C41 U1 66.5(2)
C46 C41 U1 140.2(3)
C44 C43 N42 122.9(4)
C44 C43 H43 118.5
N42 C43 H43 118.5
C43 C44 C45 118.2(4)
C43 C44 H44 120.9
C45 C44 H44 120.9
C46 C45 C44 120.6(4)
C46 C45 H45 119.7
C44 C45 H45 119.7
C45 C46 C41 120.4(4)
C45 C46 H46 119.8
C41 C46 H46 119.8

loop_
_geom_bond_atom_site_label_1
_geom_bond_atom_site_label_2
_geom_bond_distance
U1 N42 2.442(3)
U1 N32 2.447(3)
U1 N12 2.458(3)
U1 N22 2.462(3)
U1 C10 2.555(5)
U1 C20 2.598(4)
U1 C40 2.611(4)
U1 C30 2.656(4)
U1 C31 2.818(4)
U1 C41 2.832(4)
U1 C21 2.834(4)
U1 C11 2.842(4)
N12 C13 1.354(5)
N12 C11 1.372(5)
N22 C23 1.354(5)
N22 C21 1.373(5)
N32 C33 1.351(6)
N32 C31 1.378(6)
N42 C43 1.362(5)
N42 C41 1.378(4)
C10 C11 1.415(5)
C10 H10A 0.9900
C10 H10B 0.9900
C11 C16 1.405(5)
C13 C14 1.360(5)
C13 H13 0.9500
C14 C15 1.385(6)
C14 H14 0.9500
C15 C16 1.353(6)
C15 H15 0.9500
C16 H16 0.9500
C20 C21 1.415(5)
C20 H20A 0.9900
C20 H20B 0.9900
C21 C26 1.421(5)
C23 C24 1.360(6)
C23 H23 0.9500
C24 C25 1.399(6)
C24 H24 0.9500
C25 C26 1.349(6)
C25 H25 0.9500
C26 H26 0.9500
C30 C31 1.383(6)
C30 H30A 0.9900
C30 H30B 0.9900
C31 C36 1.441(6)
C33 C34 1.362(6)
C33 H33 0.9500
C34 C35 1.401(8)
C34 H34 0.9500
C35 C36 1.353(7)
C35 H35 0.9500
C36 H36 0.9500
C40 C41 1.400(5)
C40 H40A 0.9900
C40 H40B 0.9900
C41 C46 1.414(5)
C43 C44 1.355(6)
C43 H43 0.9500
C44 C45 1.389(5)
C44 H44 0.9500
C45 C46 1.346(6)
C45 H45 0.9500
C46 H46 0.9500

loop_
_geom_torsion_atom_site_label_1
_geom_torsion_atom_site_label_2
_geom_torsion_atom_site_label_3
_geom_torsion_atom_site_label_4
_geom_torsion
C13 N12 C11 C16 7.4(6)
U1 N12 C11 C16 -134.2(4)
C13 N12 C11 C10 179.4(4)
U1 N12 C11 C10 37.9(4)
C13 N12 C11 U1 141.6(4)
U1 C10 C11 N12 -36.3(3)
U1 C10 C11 C16 135.0(4)
C11 N12 C13 C14 -1.5(6)
U1 N12 C13 C14 121.3(4)
N12 C13 C14 C15 -4.1(7)
C13 C14 C15 C16 3.6(7)
C14 C15 C16 C11 2.2(7)
N12 C11 C16 C15 -7.7(6)
C10 C11 C16 C15 -178.5(4)
U1 C11 C16 C15 -84.9(6)
C23 N22 C21 C20 -178.8(4)
U1 N22 C21 C20 39.5(3)
C23 N22 C21 C26 7.9(6)
U1 N22 C21 C26 -133.7(3)
C23 N22 C21 U1 141.7(4)
U1 C20 C21 N22 -37.3(3)
U1 C20 C21 C26 135.3(4)
C21 N22 C23 C24 -3.1(6)
U1 N22 C23 C24 119.6(4)
N22 C23 C24 C25 -1.6(7)
C23 C24 C25 C26 1.1(7)
C24 C25 C26 C21 3.9(7)
N22 C21 C26 C25 -8.4(6)
C20 C21 C26 C25 179.3(4)
U1 C21 C26 C25 -85.0(6)
C33 N32 C31 C30 177.2(4)
U1 N32 C31 C30 44.1(4)
C33 N32 C31 C36 5.9(6)
U1 N32 C31 C36 -127.1(3)
C33 N32 C31 U1 133.0(4)
U1 C30 C31 N32 -40.4(3)
U1 C30 C31 C36 130.0(4)
C31 N32 C33 C34 -3.4(6)
U1 N32 C33 C34 111.8(4)
N32 C33 C34 C35 -0.9(7)
C33 C34 C35 C36 2.5(8)
C34 C35 C36 C31 0.2(8)
N32 C31 C36 C35 -4.4(6)
C30 C31 C36 C35 -174.5(5)
U1 C31 C36 C35 -79.1(6)
C43 N42 C41 C40 178.5(4)
U1 N42 C41 C40 -40.6(3)
C43 N42 C41 C46 -6.7(5)
U1 N42 C41 C46 134.1(3)
C43 N42 C41 U1 -140.8(4)
U1 C40 C41 N42 37.7(3)
U1 C40 C41 C46 -136.3(4)
C41 N42 C43 C44 2.2(6)
U1 N42 C43 C44 -120.1(4)
N42 C43 C44 C45 3.0(7)
C43 C44 C45 C46 -3.4(7)
C44 C45 C46 C41 -1.2(7)
N42 C41 C46 C45 6.3(6)
C40 C41 C46 C45 -179.9(4)
U1 C41 C46 C45 81.6(6)
